data_7060146
loop_
_publ_author_name
'Shi, Hao-Yu'
'Zhou, Wen-Yan'
'Song, Xiao-Ming'
'Jia, Ai-Quan'
'Shi, Hua-Tian'
'Zhang, Qian-Feng'

_publ_section_title
;
 Ruthenium(ii)-supported phosphovanadomolybdates
 [Ru(dmso)3PMo6V3O32]6&#x2212; and [Ru(PMo6V3O32)2]14&#x2212;, and their
 use as heterogeneous catalysts for oxidation of alcohols
;
_journal_issue 3
_journal_name_full 'New Journal of Chemistry'
_journal_page_first 1551
_journal_page_last 1555
_journal_paper_doi 10.1039/D0NJ05752E
_journal_volume 45
_journal_year 2021
_chemical_formula_sum 'C6 H18 Cs3 Mo6 Na3 O40 P Ru S3 V3'
_chemical_formula_weight 2154.58
_space_group_crystal_system orthorhombic
_space_group_IT_number 33
_space_group_name_Hall 'P 2c -2n'
_space_group_name_H-M_alt 'P n a 21'
_atom_sites_solution_hydrogens geom
_audit_creation_method SHELXL-2016/6
_audit_update_record
;
2020-10-29 deposited with the CCDC.	2020-12-02 downloaded from the CCDC.
;
_cell_angle_alpha 90
_cell_angle_beta 90
_cell_angle_gamma 90
_cell_formula_units_Z 4
_cell_length_a 20.2810(16)
_cell_length_b 19.8627(15)
_cell_length_c 13.2758(10)
_cell_measurement_reflns_used 9917
_cell_measurement_temperature 296(2)
_cell_measurement_theta_max 30.38
_cell_measurement_theta_min 2.25
_cell_volume 5348.0(7)
_computing_cell_refinement 'Bruker XSCANS'
_computing_data_collection 'Bruker XSCANS'
_computing_structure_refinement 'SHELXL-2016/6 (Sheldrick, 2016)'
_diffrn_ambient_temperature 296(2)
_diffrn_measured_fraction_theta_full 0.993
_diffrn_measured_fraction_theta_max 0.993
_diffrn_measurement_device_type 'Bruker P4'
_diffrn_measurement_method '\w scans'
_diffrn_radiation_type MoK\a
_diffrn_radiation_wavelength 0.71073
_diffrn_reflns_av_R_equivalents 0.0216
_diffrn_reflns_av_unetI/netI 0.0271
_diffrn_reflns_Laue_measured_fraction_full 0.993
_diffrn_reflns_Laue_measured_fraction_max 0.993
_diffrn_reflns_limit_h_max 20
_diffrn_reflns_limit_h_min -24
_diffrn_reflns_limit_k_max 21
_diffrn_reflns_limit_k_min -23
_diffrn_reflns_limit_l_max 15
_diffrn_reflns_limit_l_min -15
_diffrn_reflns_number 28719
_diffrn_reflns_point_group_measured_fraction_full 0.994
_diffrn_reflns_point_group_measured_fraction_max 0.994
_diffrn_reflns_theta_full 25.000
_diffrn_reflns_theta_max 25.000
_diffrn_reflns_theta_min 1.845
_exptl_absorpt_coefficient_mu 4.406
_exptl_absorpt_correction_T_max 0.494
_exptl_absorpt_correction_T_min 0.325
_exptl_absorpt_correction_type multi-scan
_exptl_absorpt_process_details sadabs
_exptl_crystal_colour brown
_exptl_crystal_density_diffrn 2.676
_exptl_crystal_description block
_exptl_crystal_F_000 4000
_exptl_crystal_size_max 0.280
_exptl_crystal_size_mid 0.220
_exptl_crystal_size_min 0.160
_refine_diff_density_max 3.688
_refine_diff_density_min -3.223
_refine_diff_density_rms 0.287
_refine_ls_abs_structure_details
;
 Refined as an inversion twin.
;
_refine_ls_abs_structure_Flack 0.98(5)
_refine_ls_extinction_method none
_refine_ls_goodness_of_fit_ref 1.154
_refine_ls_hydrogen_treatment constr
_refine_ls_matrix_type full
_refine_ls_number_parameters 596
_refine_ls_number_reflns 9354
_refine_ls_number_restraints 1635
_refine_ls_restrained_S_all 1.221
_refine_ls_R_factor_all 0.0539
_refine_ls_R_factor_gt 0.0526
_refine_ls_shift/su_max 0.013
_refine_ls_shift/su_mean 0.000
_refine_ls_structure_factor_coef Fsqd
_refine_ls_weighting_details 'w=1/[\s^2^(Fo^2^)+(0.0100P)^2^+200.0000P] where P=(Fo^2^+2Fc^2^)/3'
_refine_ls_weighting_scheme calc
_refine_ls_wR_factor_gt 0.1354
_refine_ls_wR_factor_ref 0.1359
_reflns_Friedel_coverage 0.911
_reflns_Friedel_fraction_full 0.995
_reflns_Friedel_fraction_max 0.995
_reflns_number_gt 9111
_reflns_number_total 9354
_reflns_threshold_expression 'I > 2\s(I)'
_cod_data_source_file d0nj05752e2.cif
_cod_data_source_block pna2
_cod_depositor_comments 'Adding full bibliography for 7060145--7060146.cif.'
_cod_database_code 7060146
_shelx_shelxl_version_number 2016/6
_shelx_space_group_comment
;
The symmetry employed for this shelxl refinement is uniquely defined
by the following loop, which should always be used as a source of
symmetry information in preference to the above space-group names.
They are only intended as comments.
;
_shelx_estimated_absorpt_t_min 0.372
_shelx_estimated_absorpt_t_max 0.539

loop_
_space_group_symop_operation_xyz
'x, y, z'
'-x, -y, z+1/2'
'x+1/2, -y+1/2, z'
'-x+1/2, y+1/2, z+1/2'

loop_
_atom_site_label
_atom_site_type_symbol
_atom_site_fract_x
_atom_site_fract_y
_atom_site_fract_z
_atom_site_U_iso_or_equiv
_atom_site_adp_type
_atom_site_occupancy
_atom_site_site_symmetry_order
_atom_site_calc_flag
_atom_site_refinement_flags_posn
_atom_site_refinement_flags_adp
_atom_site_refinement_flags_occupancy
_atom_site_disorder_assembly
_atom_site_disorder_group
Ru1 Ru 0.36670(7) 1.02570(7) 0.32582(11) 0.0121(3) Uani 1 1 d . U . . .
Mo1 Mo 0.31254(10) 0.78137(9) 0.03933(14) 0.0247(4) Uani 1 1 d . U . . .
Mo2 Mo 0.46917(8) 0.76655(8) 0.20272(12) 0.0149(3) Uani 1 1 d . U . . .
Mo3 Mo 0.45003(8) 0.76045(8) 0.45165(12) 0.0152(3) Uani 1 1 d . U . . .
Mo4 Mo 0.26852(9) 0.76956(9) 0.54923(14) 0.0216(4) Uani 1 1 d . U . . .
Mo5 Mo 0.34561(10) 0.61712(9) 0.17266(14) 0.0232(4) Uani 1 1 d . U . . .
Mo6 Mo 0.32451(10) 0.61096(9) 0.41920(14) 0.0230(4) Uani 1 1 d . U . . .
V1 V 0.39300(17) 0.90056(16) 0.1323(2) 0.0139(6) Uani 1 1 d . U . . .
V2 V 0.48885(15) 0.91532(15) 0.3408(2) 0.0121(6) Uani 1 1 d . U . . .
V3 V 0.36553(17) 0.89063(16) 0.5143(2) 0.0152(7) Uani 1 1 d . U . . .
Cs1 Cs 0.35734(9) 0.95223(8) -0.15470(11) 0.0398(4) Uani 1 1 d . U . . .
Cs2 Cs 0.40074(14) 0.64101(17) 0.6858(2) 0.0873(8) Uani 1 1 d . U . . .
Cs3 Cs 0.1572(2) 0.6909(3) 0.2814(6) 0.180(2) Uani 1 1 d . U . . .
Na1 Na 0.0972(5) 0.7796(5) 0.6588(7) 0.032(2) Uani 1 1 d . U . . .
Na2 Na 0.2238(5) 0.7188(4) 0.8280(8) 0.038(2) Uani 1 1 d . U . . .
S1 S 0.3836(2) 1.1019(2) 0.2018(4) 0.0172(10) Uani 1 1 d . U . . .
S2 S 0.2576(2) 1.0439(2) 0.3243(4) 0.0188(10) Uani 1 1 d . U . . .
S3 S 0.3875(3) 1.1045(2) 0.4446(4) 0.0178(10) Uani 1 1 d . U . . .
P1 P 0.3106(3) 0.7645(2) 0.2987(4) 0.0152(10) Uani 1 1 d . U . . .
O1 O 0.3723(8) 1.1738(7) 0.2263(11) 0.026(3) Uani 1 1 d . U . . .
O2 O 0.2305(8) 1.1099(8) 0.2868(14) 0.035(3) Uani 1 1 d . U . . .
O3 O 0.3369(8) 1.1546(7) 0.4515(12) 0.034(3) Uani 1 1 d D U . . .
O4 O 0.3579(7) 0.9504(7) 0.2196(10) 0.0183(19) Uani 1 1 d . U . . .
O5 O 0.4653(6) 0.9973(6) 0.3363(11) 0.016(2) Uani 1 1 d . U . . .
O6 O 0.3514(7) 0.9547(7) 0.4347(10) 0.0192(19) Uani 1 1 d . U . . .
O7 O 0.4318(7) 0.9493(7) 0.0545(11) 0.021(2) Uani 1 1 d . U . . .
O8 O 0.5690(7) 0.9143(7) 0.3548(11) 0.021(2) Uani 1 1 d . U . . .
O9 O 0.3909(7) 0.9230(7) 0.6182(10) 0.020(2) Uani 1 1 d . U . . .
O10 O 0.3199(7) 0.8770(7) 0.0511(11) 0.022(2) Uani 1 1 d . U . . .
O11 O 0.4679(7) 0.8766(7) 0.2214(10) 0.0175(18) Uani 1 1 d . U . . .
O12 O 0.4500(7) 0.8697(7) 0.4444(10) 0.0180(18) Uani 1 1 d . U . . .
O13 O 0.2778(7) 0.8657(7) 0.5476(11) 0.024(2) Uani 1 1 d . U . . .
O14 O 0.2818(8) 0.7526(8) 0.6745(12) 0.034(2) Uani 1 1 d . U . . .
O15 O 0.2297(8) 0.7797(7) 0.0149(13) 0.034(3) Uani 1 1 d . U . . .
O16 O 0.3479(9) 0.7682(8) -0.0785(12) 0.033(3) Uani 1 1 d . U . . .
O17 O 0.4090(7) 0.8021(7) 0.1074(10) 0.0195(18) Uani 1 1 d . U . . .
O18 O 0.2835(8) 0.7918(8) 0.2025(12) 0.0267(19) Uani 1 1 d . U . . .
O19 O 0.3850(7) 0.7849(7) 0.3152(10) 0.0204(17) Uani 1 1 d . U . . .
O20 O 0.2691(8) 0.7895(8) 0.3839(11) 0.0274(19) Uani 1 1 d . U . . .
O21 O 0.3760(7) 0.7910(7) 0.5270(11) 0.0222(18) Uani 1 1 d . U . . .
O22 O 0.1853(8) 0.7635(8) 0.5414(14) 0.036(2) Uani 1 1 d . U . . .
O24 O 0.5076(7) 0.7686(6) 0.3370(11) 0.0202(19) Uani 1 1 d . U . . .
O25 O 0.5420(7) 0.7660(7) 0.1361(11) 0.021(2) Uani 1 1 d . U . . .
O26 O 0.3296(8) 0.6911(7) 0.0863(11) 0.026(2) Uani 1 1 d . U . . .
O27 O 0.4428(7) 0.6853(7) 0.1976(11) 0.022(2) Uani 1 1 d . U . . .
O28 O 0.3059(8) 0.6861(7) 0.2930(11) 0.0260(18) Uani 1 1 d . U . . .
O29 O 0.4224(8) 0.6780(7) 0.4396(11) 0.024(2) Uani 1 1 d . U . . .
O30 O 0.2951(8) 0.6815(8) 0.5022(11) 0.0272(19) Uani 1 1 d . U . . .
O31 O 0.3951(9) 0.5684(8) 0.0997(12) 0.034(3) Uani 1 1 d . U . . .
O32 O 0.2686(9) 0.5790(9) 0.1651(13) 0.038(2) Uani 1 1 d . U . . .
O33 O 0.3742(8) 0.5814(7) 0.3022(11) 0.027(2) Uani 1 1 d . U . . .
O34 O 0.2503(9) 0.5731(8) 0.3940(13) 0.0360(18) Uani 1 1 d . U . . .
O35 O 0.3620(9) 0.5567(8) 0.5044(13) 0.0360(18) Uani 1 1 d . U . . .
O38 O 0.1687(10) 0.8209(9) 0.7982(15) 0.050(3) Uani 1 1 d . U . . .
O41 O 0.1323(9) 0.7819(12) 0.3686(16) 0.058(4) Uani 1 1 d . U . . .
O42 O 0.1563(10) 0.8363(12) 0.2080(16) 0.057(4) Uani 1 1 d . U . . .
O43 O 0.1592(11) 0.7332(12) 0.1364(15) 0.068(4) Uani 1 1 d . U . . .
C1 C 0.3349(12) 1.0864(12) 0.0907(17) 0.030(4) Uani 1 1 d . U . . .
H1A H 0.289400 1.095738 0.104993 0.045 Uiso 1 1 calc R U . . .
H1B H 0.339577 1.040194 0.070900 0.045 Uiso 1 1 calc R U . . .
H1C H 0.349757 1.115111 0.037155 0.045 Uiso 1 1 calc R U . . .
C2 C 0.4657(11) 1.0948(10) 0.1513(15) 0.022(4) Uani 1 1 d . U . . .
H2A H 0.467182 1.115215 0.085752 0.033 Uiso 1 1 calc R U . . .
H2B H 0.477516 1.048137 0.145944 0.033 Uiso 1 1 calc R U . . .
H2C H 0.496190 1.117300 0.195162 0.033 Uiso 1 1 calc R U . . .
C3 C 0.2197(12) 0.9796(14) 0.255(2) 0.040(4) Uani 1 1 d . U . . .
H3A H 0.173146 0.979641 0.268368 0.059 Uiso 1 1 calc R U . . .
H3B H 0.238061 0.936967 0.274116 0.059 Uiso 1 1 calc R U . . .
H3C H 0.226993 0.986999 0.184368 0.059 Uiso 1 1 calc R U . . .
C4 C 0.2240(13) 1.0289(14) 0.440(2) 0.042(4) Uani 1 1 d . U . . .
H4A H 0.179346 1.044946 0.441453 0.063 Uiso 1 1 calc R U . . .
H4B H 0.249264 1.051880 0.490727 0.063 Uiso 1 1 calc R U . . .
H4C H 0.224475 0.981379 0.453525 0.063 Uiso 1 1 calc R U . . .
C5 C 0.4642(11) 1.1441(11) 0.4237(17) 0.027(4) Uani 1 1 d . U . . .
H5A H 0.459640 1.177031 0.371281 0.040 Uiso 1 1 calc R U . . .
H5B H 0.496200 1.111023 0.404018 0.040 Uiso 1 1 calc R U . . .
H5C H 0.478439 1.165803 0.484582 0.040 Uiso 1 1 calc R U . . .
C6 C 0.4031(12) 1.0666(12) 0.5641(16) 0.028(4) Uani 1 1 d . U . . .
H6A H 0.418024 1.100391 0.610541 0.042 Uiso 1 1 calc R U . . .
H6B H 0.436399 1.032623 0.556916 0.042 Uiso 1 1 calc R U . . .
H6C H 0.363282 1.046550 0.589059 0.042 Uiso 1 1 calc R U . . .
O50 O 0.5100(7) 0.7552(7) 0.5404(12) 0.026(2) Uani 1 1 d . U . . .
Na3 Na 0.2273(11) 0.9329(9) -0.293(2) 0.130(9) Uani 1 1 d . . . . .
O51 O 0.0806(15) 0.8939(12) 0.621(2) 0.082(6) Uani 1 1 d . U . . .

loop_
_atom_site_aniso_label
_atom_site_aniso_U_11
_atom_site_aniso_U_22
_atom_site_aniso_U_33
_atom_site_aniso_U_23
_atom_site_aniso_U_13
_atom_site_aniso_U_12
Ru1 0.0145(7) 0.0110(6) 0.0108(7) -0.0002(6) 0.0006(6) 0.0013(6)
Mo1 0.0368(10) 0.0192(9) 0.0179(9) -0.0020(7) -0.0127(8) -0.0039(8)
Mo2 0.0173(8) 0.0145(8) 0.0130(8) -0.0016(6) 0.0021(7) 0.0007(7)
Mo3 0.0187(8) 0.0136(8) 0.0132(8) 0.0007(6) -0.0013(7) 0.0002(7)
Mo4 0.0256(9) 0.0180(9) 0.0213(9) 0.0010(7) 0.0107(8) -0.0047(7)
Mo5 0.0341(10) 0.0139(8) 0.0216(9) -0.0031(7) -0.0043(8) -0.0029(7)
Mo6 0.0325(10) 0.0133(8) 0.0233(9) 0.0018(7) 0.0020(8) -0.0048(7)
V1 0.0203(17) 0.0122(15) 0.0091(14) -0.0001(12) 0.0019(13) -0.0008(13)
V2 0.0116(14) 0.0125(14) 0.0122(15) 0.0002(12) 0.0002(13) -0.0014(12)
V3 0.0224(17) 0.0121(15) 0.0111(16) 0.0003(12) 0.0038(13) -0.0006(13)
Cs1 0.0562(10) 0.0417(8) 0.0216(7) 0.0010(6) -0.0001(7) -0.0107(8)
Cs2 0.0822(17) 0.111(2) 0.0685(15) 0.0113(15) -0.0039(14) -0.0267(16)
Cs3 0.092(3) 0.171(4) 0.277(6) 0.026(4) -0.033(3) -0.023(3)
Na1 0.033(5) 0.031(5) 0.032(5) -0.001(4) 0.001(4) -0.001(4)
Na2 0.052(6) 0.028(4) 0.035(5) 0.007(4) -0.008(4) -0.010(4)
S1 0.025(2) 0.013(2) 0.013(2) 0.0045(18) -0.001(2) 0.0004(19)
S2 0.015(2) 0.023(2) 0.018(2) -0.004(2) 0.001(2) 0.0012(18)
S3 0.023(2) 0.016(2) 0.015(2) -0.0013(19) -0.001(2) -0.0014(19)
P1 0.019(2) 0.014(2) 0.013(2) -0.0010(19) 0.0024(19) -0.0032(19)
O1 0.034(6) 0.017(5) 0.027(6) 0.004(5) 0.007(5) 0.011(5)
O2 0.030(6) 0.031(6) 0.044(7) 0.009(6) -0.001(6) 0.014(5)
O3 0.038(6) 0.029(6) 0.036(7) 0.001(5) 0.004(6) 0.013(6)
O4 0.024(4) 0.017(4) 0.014(4) 0.000(3) -0.001(4) 0.003(4)
O5 0.019(4) 0.014(4) 0.016(4) 0.002(4) -0.002(4) -0.002(4)
O6 0.024(4) 0.019(4) 0.015(4) 0.003(3) 0.001(4) 0.001(4)
O7 0.026(5) 0.021(5) 0.018(5) 0.005(4) 0.002(4) -0.005(4)
O8 0.021(5) 0.021(5) 0.021(5) 0.000(5) -0.001(4) 0.000(4)
O9 0.027(5) 0.023(5) 0.011(5) 0.001(4) -0.001(4) 0.001(4)
O10 0.029(4) 0.020(4) 0.018(4) 0.001(4) -0.006(4) 0.000(4)
O11 0.023(4) 0.015(4) 0.014(4) 0.000(3) 0.000(3) -0.003(3)
O12 0.023(4) 0.016(4) 0.015(4) 0.004(3) 0.000(3) -0.001(3)
O13 0.028(4) 0.023(4) 0.021(4) 0.002(4) 0.007(4) -0.001(4)
O14 0.045(5) 0.031(5) 0.025(5) 0.003(4) 0.008(4) -0.014(5)
O15 0.035(5) 0.032(5) 0.035(5) -0.002(5) -0.011(5) -0.004(5)
O16 0.046(6) 0.030(5) 0.023(5) -0.005(4) -0.005(5) 0.001(5)
O17 0.026(4) 0.018(4) 0.015(4) 0.000(3) -0.002(3) 0.001(3)
O18 0.033(4) 0.024(4) 0.023(4) 0.002(4) -0.004(4) 0.008(4)
O19 0.027(3) 0.019(3) 0.016(3) 0.001(3) 0.001(3) 0.001(3)
O20 0.030(4) 0.027(4) 0.025(4) 0.003(4) 0.009(4) 0.005(4)
O21 0.027(4) 0.020(3) 0.020(4) 0.001(3) 0.003(3) -0.002(3)
O22 0.034(5) 0.035(5) 0.039(5) 0.006(5) 0.010(4) -0.007(4)
O24 0.023(4) 0.019(4) 0.018(4) 0.002(4) -0.001(3) 0.000(4)
O25 0.021(5) 0.024(5) 0.019(5) -0.001(5) 0.004(4) 0.005(4)
O26 0.035(4) 0.020(4) 0.023(4) -0.002(3) -0.005(4) -0.003(4)
O27 0.030(4) 0.017(4) 0.018(4) 0.000(4) 0.001(4) -0.004(4)
O28 0.036(4) 0.019(4) 0.023(4) 0.003(3) 0.003(4) -0.006(3)
O29 0.030(4) 0.017(4) 0.024(4) 0.001(4) 0.001(4) -0.004(4)
O30 0.034(4) 0.022(4) 0.026(4) 0.000(3) 0.007(4) -0.009(3)
O31 0.048(8) 0.026(7) 0.027(7) -0.006(6) -0.002(6) 0.001(6)
O32 0.051(5) 0.033(5) 0.029(5) 0.004(4) -0.014(5) -0.024(4)
O33 0.037(5) 0.021(4) 0.024(4) -0.001(4) 0.001(4) -0.005(4)
O34 0.046(4) 0.028(3) 0.034(4) 0.001(3) 0.007(4) -0.015(3)
O35 0.046(4) 0.028(3) 0.034(4) 0.001(3) 0.007(4) -0.015(3)
O38 0.057(8) 0.044(7) 0.048(7) 0.000(7) 0.002(6) 0.005(6)
O41 0.028(6) 0.091(9) 0.054(7) 0.020(7) -0.005(6) 0.006(7)
O42 0.044(7) 0.078(7) 0.050(7) -0.004(7) -0.014(7) 0.020(7)
O43 0.045(8) 0.072(9) 0.086(7) -0.017(7) -0.028(7) 0.006(7)
C1 0.037(9) 0.030(9) 0.022(7) 0.005(7) -0.006(7) 0.009(8)
C2 0.030(7) 0.019(8) 0.017(8) 0.003(6) 0.009(6) -0.003(7)
C3 0.026(8) 0.043(9) 0.050(10) -0.013(8) -0.001(8) -0.005(8)
C4 0.037(9) 0.052(10) 0.037(8) 0.010(8) 0.020(8) 0.005(9)
C5 0.030(7) 0.023(8) 0.027(9) -0.006(7) -0.002(7) -0.007(7)
C6 0.037(9) 0.030(9) 0.018(7) 0.000(6) -0.005(7) -0.007(7)
O50 0.030(5) 0.024(5) 0.024(5) 0.002(5) -0.012(4) 0.002(4)
Na3 0.129(17) 0.070(11) 0.19(2) 0.011(13) 0.073(17) 0.008(11)
O51 0.118(15) 0.047(10) 0.082(13) -0.001(10) -0.027(12) 0.021(10)

loop_
_atom_type_symbol
_atom_type_description
_atom_type_scat_dispersion_real
_atom_type_scat_dispersion_imag
_atom_type_scat_source
C C 0.0033 0.0016 'International Tables Vol C Tables 4.2.6.8 and 6.1.1.4'
H H 0.0000 0.0000 'International Tables Vol C Tables 4.2.6.8 and 6.1.1.4'
O O 0.0106 0.0060 'International Tables Vol C Tables 4.2.6.8 and 6.1.1.4'
P P 0.1023 0.0942 'International Tables Vol C Tables 4.2.6.8 and 6.1.1.4'
S S 0.1246 0.1234 'International Tables Vol C Tables 4.2.6.8 and 6.1.1.4'
V V 0.3005 0.5294 'International Tables Vol C Tables 4.2.6.8 and 6.1.1.4'
Mo Mo -1.6832 0.6857 'International Tables Vol C Tables 4.2.6.8 and 6.1.1.4'
Ru Ru -1.2594 0.8363 'International Tables Vol C Tables 4.2.6.8 and 6.1.1.4'
Cs Cs -0.3680 2.1192 'International Tables Vol C Tables 4.2.6.8 and 6.1.1.4'
Na Na 0.0362 0.0249 'International Tables Vol C Tables 4.2.6.8 and 6.1.1.4'

loop_
_geom_angle_atom_site_label_1
_geom_angle_atom_site_label_2
_geom_angle_atom_site_label_3
_geom_angle
_geom_angle_site_symmetry_1
_geom_angle_site_symmetry_3
_geom_angle_publ_flag
O6 Ru1 O4 88.3(5) . . ?
O6 Ru1 O5 84.9(5) . . ?
O4 Ru1 O5 86.1(5) . . ?
O6 Ru1 S2 88.2(4) . . ?
O4 Ru1 S2 91.5(4) . . ?
O5 Ru1 S2 172.7(4) . . ?
O6 Ru1 S3 90.7(4) . . ?
O4 Ru1 S3 173.9(4) . . ?
O5 Ru1 S3 87.8(4) . . ?
S2 Ru1 S3 94.54(19) . . ?
O6 Ru1 S1 178.3(4) . . ?
O4 Ru1 S1 90.0(4) . . ?
O5 Ru1 S1 94.8(4) . . ?
S2 Ru1 S1 92.01(19) . . ?
S3 Ru1 S1 90.98(17) . . ?
O15 Mo1 O16 103.4(8) . . ?
O15 Mo1 O10 96.4(7) . . ?
O16 Mo1 O10 100.9(7) . . ?
O15 Mo1 O26 102.7(7) . . ?
O16 Mo1 O26 94.5(7) . . ?
O10 Mo1 O26 152.0(6) . . ?
O15 Mo1 O17 163.2(7) . . ?
O16 Mo1 O17 91.8(7) . . ?
O10 Mo1 O17 73.2(6) . . ?
O26 Mo1 O17 83.2(6) . . ?
O15 Mo1 O18 85.9(7) . . ?
O16 Mo1 O18 170.1(7) . . ?
O10 Mo1 O18 81.4(6) . . ?
O26 Mo1 O18 79.7(6) . . ?
O17 Mo1 O18 79.6(5) . . ?
O15 Mo1 V1 127.0(5) . . ?
O16 Mo1 V1 104.6(6) . . ?
O10 Mo1 V1 34.4(4) . . ?
O26 Mo1 V1 118.8(5) . . ?
O17 Mo1 V1 39.7(4) . . ?
O18 Mo1 V1 71.8(4) . . ?
O15 Mo1 Na2 49.2(6) . 1_554 ?
O16 Mo1 Na2 56.5(6) . 1_554 ?
O10 Mo1 Na2 116.8(4) . 1_554 ?
O26 Mo1 Na2 91.2(5) . 1_554 ?
O17 Mo1 Na2 147.3(4) . 1_554 ?
O18 Mo1 Na2 131.1(4) . 1_554 ?
V1 Mo1 Na2 147.06(17) . 1_554 ?
O27 Mo2 O25 104.1(7) . . ?
O27 Mo2 O17 97.1(7) . . ?
O25 Mo2 O17 102.2(7) . . ?
O27 Mo2 O24 100.5(6) . . ?
O25 Mo2 O24 97.3(7) . . ?
O17 Mo2 O24 149.6(6) . . ?
O27 Mo2 O11 160.6(6) . . ?
O25 Mo2 O11 94.2(6) . . ?
O17 Mo2 O11 72.4(5) . . ?
O24 Mo2 O11 83.1(5) . . ?
O27 Mo2 O19 86.7(6) . . ?
O25 Mo2 O19 166.5(6) . . ?
O17 Mo2 O19 84.1(6) . . ?
O24 Mo2 O19 72.5(5) . . ?
O11 Mo2 O19 76.2(5) . . ?
O27 Mo2 Cs3 120.4(5) . 3_565 ?
O25 Mo2 Cs3 47.5(5) . 3_565 ?
O17 Mo2 Cs3 134.6(5) . 3_565 ?
O24 Mo2 Cs3 51.8(4) . 3_565 ?
O11 Mo2 Cs3 76.9(4) . 3_565 ?
O19 Mo2 Cs3 120.0(4) . 3_565 ?
O50 Mo3 O29 103.7(7) . . ?
O50 Mo3 O21 102.7(7) . . ?
O29 Mo3 O21 95.4(7) . . ?
O50 Mo3 O24 96.9(7) . . ?
O29 Mo3 O24 101.6(6) . . ?
O21 Mo3 O24 150.1(6) . . ?
O50 Mo3 O12 95.3(6) . . ?
O29 Mo3 O12 159.6(6) . . ?
O21 Mo3 O12 72.8(6) . . ?
O24 Mo3 O12 83.2(5) . . ?
O50 Mo3 O19 167.0(6) . . ?
O29 Mo3 O19 86.7(6) . . ?
O21 Mo3 O19 83.9(6) . . ?
O24 Mo3 O19 72.9(5) . . ?
O12 Mo3 O19 75.7(5) . . ?
O22 Mo4 O14 101.6(8) . . ?
O22 Mo4 O13 99.7(7) . . ?
O14 Mo4 O13 101.0(7) . . ?
O22 Mo4 O30 101.2(8) . . ?
O14 Mo4 O30 95.3(7) . . ?
O13 Mo4 O30 150.3(6) . . ?
O22 Mo4 O20 87.6(7) . . ?
O14 Mo4 O20 170.6(7) . . ?
O13 Mo4 O20 79.1(6) . . ?
O30 Mo4 O20 80.9(6) . . ?
O22 Mo4 O21 166.9(7) . . ?
O14 Mo4 O21 90.7(7) . . ?
O13 Mo4 O21 73.4(6) . . ?
O30 Mo4 O21 81.8(6) . . ?
O20 Mo4 O21 80.3(6) . . ?
O22 Mo4 V3 132.0(6) . . ?
O14 Mo4 V3 101.3(5) . . ?
O13 Mo4 V3 34.4(4) . . ?
O30 Mo4 V3 118.0(5) . . ?
O20 Mo4 V3 73.4(4) . . ?
O21 Mo4 V3 39.3(4) . . ?
O22 Mo4 Cs3 55.0(6) . . ?
O14 Mo4 Cs3 140.9(5) . . ?
O13 Mo4 Cs3 112.8(5) . . ?
O30 Mo4 Cs3 64.5(5) . . ?
O20 Mo4 Cs3 44.4(4) . . ?
O21 Mo4 Cs3 116.8(4) . . ?
V3 Mo4 Cs3 117.65(11) . . ?
O31 Mo5 O32 104.5(9) . . ?
O31 Mo5 O26 101.4(7) . . ?
O32 Mo5 O26 98.6(8) . . ?
O31 Mo5 O33 96.9(7) . . ?
O32 Mo5 O33 99.2(7) . . ?
O26 Mo5 O33 150.3(6) . . ?
O31 Mo5 O28 164.3(7) . . ?
O32 Mo5 O28 89.1(7) . . ?
O26 Mo5 O28 84.0(6) . . ?
O33 Mo5 O28 72.7(6) . . ?
O31 Mo5 O27 85.2(7) . . ?
O32 Mo5 O27 170.2(7) . . ?
O26 Mo5 O27 77.7(6) . . ?
O33 Mo5 O27 80.8(6) . . ?
O28 Mo5 O27 81.6(5) . . ?
O31 Mo5 Cs3 154.5(6) . . ?
O32 Mo5 Cs3 51.3(6) . . ?
O26 Mo5 Cs3 77.8(5) . . ?
O33 Mo5 Cs3 95.2(5) . . ?
O28 Mo5 Cs3 40.9(4) . . ?
O27 Mo5 Cs3 118.9(4) . . ?
O34 Mo6 O35 103.8(8) . . ?
O34 Mo6 O30 99.4(8) . . ?
O35 Mo6 O30 102.7(7) . . ?
O34 Mo6 O33 99.6(7) . . ?
O35 Mo6 O33 96.1(7) . . ?
O30 Mo6 O33 149.1(6) . . ?
O34 Mo6 O28 89.9(7) . . ?
O35 Mo6 O28 163.5(7) . . ?
O30 Mo6 O28 83.7(6) . . ?
O33 Mo6 O28 72.2(6) . . ?
O34 Mo6 O29 171.4(7) . . ?
O35 Mo6 O29 84.8(7) . . ?
O30 Mo6 O29 77.5(6) . . ?
O33 Mo6 O29 80.2(6) . . ?
O28 Mo6 O29 81.8(5) . . ?
O34 Mo6 Cs3 50.8(6) . . ?
O35 Mo6 Cs3 151.4(6) . . ?
O30 Mo6 Cs3 73.4(5) . . ?
O33 Mo6 Cs3 100.7(5) . . ?
O28 Mo6 Cs3 44.9(4) . . ?
O29 Mo6 Cs3 120.7(4) . . ?
O7 V1 O4 107.1(7) . . ?
O7 V1 O10 99.5(7) . . ?
O4 V1 O10 102.0(7) . . ?
O7 V1 O11 98.7(7) . . ?
O4 V1 O11 93.1(6) . . ?
O10 V1 O11 151.7(6) . . ?
O7 V1 O17 113.5(7) . . ?
O4 V1 O17 139.0(6) . . ?
O10 V1 O17 78.0(6) . . ?
O11 V1 O17 75.0(6) . . ?
O7 V1 Mo1 117.0(5) . . ?
O4 V1 Mo1 119.8(5) . . ?
O10 V1 Mo1 34.9(4) . . ?
O11 V1 Mo1 117.0(4) . . ?
O17 V1 Mo1 44.2(4) . . ?
O8 V2 O5 107.2(7) . . ?
O8 V2 O11 109.1(7) . . ?
O5 V2 O11 108.0(7) . . ?
O8 V2 O12 109.7(7) . . ?
O5 V2 O12 112.5(7) . . ?
O11 V2 O12 110.3(6) . . ?
O8 V2 Cs1 41.1(5) . 2_675 ?
O5 V2 Cs1 66.2(4) . 2_675 ?
O11 V2 Cs1 117.7(4) . 2_675 ?
O12 V2 Cs1 129.7(5) . 2_675 ?
O8 V2 Cs3 35.5(5) . 3_565 ?
O5 V2 Cs3 136.2(5) . 3_565 ?
O11 V2 Cs3 78.9(5) . 3_565 ?
O12 V2 Cs3 104.4(5) . 3_565 ?
Cs1 V2 Cs3 72.37(10) 2_675 3_565 ?
O9 V3 O6 107.0(7) . . ?
O9 V3 O13 101.8(7) . . ?
O6 V3 O13 100.6(7) . . ?
O9 V3 O12 102.0(7) . . ?
O6 V3 O12 90.7(6) . . ?
O13 V3 O12 149.3(6) . . ?
O9 V3 O21 106.8(7) . . ?
O6 V3 O21 145.3(7) . . ?
O13 V3 O21 79.7(6) . . ?
O12 V3 O21 75.0(6) . . ?
O9 V3 Mo4 112.3(5) . . ?
O6 V3 Mo4 124.5(5) . . ?
O13 V3 Mo4 34.8(4) . . ?
O12 V3 Mo4 116.6(4) . . ?
O21 V3 Mo4 45.2(4) . . ?
O8 Cs1 O9 95.4(4) 2_674 1_554 ?
O8 Cs1 O7 75.2(4) 2_674 . ?
O9 Cs1 O7 137.3(4) 1_554 . ?
O8 Cs1 O10 119.1(4) 2_674 . ?
O9 Cs1 O10 141.5(4) 1_554 . ?
O7 Cs1 O10 49.9(4) . . ?
O8 Cs1 O34 71.6(4) 2_674 4_554 ?
O9 Cs1 O34 117.7(4) 1_554 4_554 ?
O7 Cs1 O34 99.0(4) . 4_554 ?
O10 Cs1 O34 90.9(4) . 4_554 ?
O8 Cs1 O5 45.2(3) 2_674 2_674 ?
O9 Cs1 O5 79.1(3) 1_554 2_674 ?
O7 Cs1 O5 64.7(3) . 2_674 ?
O10 Cs1 O5 112.4(3) . 2_674 ?
O34 Cs1 O5 116.5(4) 4_554 2_674 ?
O8 Cs1 O16 148.4(4) 2_674 . ?
O9 Cs1 O16 95.1(4) 1_554 . ?
O7 Cs1 O16 76.8(3) . . ?
O10 Cs1 O16 46.6(4) . . ?
O34 Cs1 O16 127.8(4) 4_554 . ?
O5 Cs1 O16 108.4(3) 2_674 . ?
O8 Cs1 V2 20.7(3) 2_674 2_674 ?
O9 Cs1 V2 86.5(3) 1_554 2_674 ?
O7 Cs1 V2 70.1(3) . 2_674 ?
O10 Cs1 V2 119.6(3) . 2_674 ?
O34 Cs1 V2 92.3(3) 4_554 2_674 ?
O5 Cs1 V2 24.58(19) 2_674 2_674 ?
O16 Cs1 V2 131.5(3) . 2_674 ?
O8 Cs1 Cs3 35.1(3) 2_674 4_554 ?
O9 Cs1 Cs3 91.5(3) 1_554 4_554 ?
O7 Cs1 Cs3 101.6(3) . 4_554 ?
O10 Cs1 Cs3 126.4(3) . 4_554 ?
O34 Cs1 Cs3 44.0(3) 4_554 4_554 ?
O5 Cs1 Cs3 77.9(2) 2_674 4_554 ?
O16 Cs1 Cs3 171.7(3) . 4_554 ?
V2 Cs1 Cs3 53.91(7) 2_674 4_554 ?
O35 Cs2 O2 90.6(5) . 4_545 ?
O35 Cs2 O14 98.4(5) . . ?
O2 Cs2 O14 60.9(4) 4_545 . ?
O35 Cs2 O30 52.3(4) . . ?
O2 Cs2 O30 79.0(4) 4_545 . ?
O14 Cs2 O30 48.1(4) . . ?
O35 Cs2 O29 52.2(4) . . ?
O2 Cs2 O29 125.7(4) 4_545 . ?
O14 Cs2 O29 84.5(4) . . ?
O30 Cs2 O29 47.6(4) . . ?
O35 Cs2 O21 87.5(4) . . ?
O2 Cs2 O21 107.3(4) 4_545 . ?
O14 Cs2 O21 47.7(3) . . ?
O30 Cs2 O21 45.6(3) . . ?
O29 Cs2 O21 44.6(3) . . ?
O35 Cs2 O50 94.5(4) . . ?
O2 Cs2 O50 151.1(4) 4_545 . ?
O14 Cs2 O50 90.1(4) . . ?
O30 Cs2 O50 81.7(3) . . ?
O29 Cs2 O50 44.5(3) . . ?
O21 Cs2 O50 44.7(3) . . ?
O35 Cs2 S2 84.0(3) . 4_545 ?
O2 Cs2 S2 16.1(3) 4_545 4_545 ?
O14 Cs2 S2 76.5(3) . 4_545 ?
O30 Cs2 S2 86.5(3) . 4_545 ?
O29 Cs2 S2 128.8(3) . 4_545 ?
O21 Cs2 S2 121.4(2) . 4_545 ?
O50 Cs2 S2 166.1(3) . 4_545 ?
O35 Cs2 Na1 112.1(4) . 3_565 ?
O2 Cs2 Na1 157.2(4) 4_545 3_565 ?
O14 Cs2 Na1 115.5(3) . 3_565 ?
O30 Cs2 Na1 116.4(3) . 3_565 ?
O29 Cs2 Na1 73.7(3) . 3_565 ?
O21 Cs2 Na1 77.4(3) . 3_565 ?
O50 Cs2 Na1 34.9(3) . 3_565 ?
S2 Cs2 Na1 156.83(16) 4_545 3_565 ?
O41 Cs3 O43 99.0(8) . . ?
O41 Cs3 O8 105.7(6) . 3_465 ?
O43 Cs3 O8 127.2(7) . 3_465 ?
O41 Cs3 O28 103.2(6) . . ?
O43 Cs3 O28 92.3(7) . . ?
O8 Cs3 O28 124.9(4) 3_465 . ?
O41 Cs3 O42 52.4(7) . . ?
O43 Cs3 O42 47.8(7) . . ?
O8 Cs3 O42 141.4(5) 3_465 . ?
O28 Cs3 O42 93.0(5) . . ?
O41 Cs3 O25 85.9(6) . 3_465 ?
O43 Cs3 O25 49.0(7) . 3_465 ?
O8 Cs3 O25 86.8(4) 3_465 3_465 ?
O28 Cs3 O25 141.3(4) . 3_465 ?
O42 Cs3 O25 62.7(5) . 3_465 ?
O41 Cs3 O24 57.3(6) . 3_465 ?
O43 Cs3 O24 97.3(7) . 3_465 ?
O8 Cs3 O24 61.7(4) 3_465 3_465 ?
O28 Cs3 O24 159.3(5) . 3_465 ?
O42 Cs3 O24 80.3(5) . 3_465 ?
O25 Cs3 O24 51.2(4) 3_465 3_465 ?
O41 Cs3 O20 56.8(6) . . ?
O43 Cs3 O20 97.3(7) . . ?
O8 Cs3 O20 135.3(4) 3_465 . ?
O28 Cs3 O20 46.4(4) . . ?
O42 Cs3 O20 64.7(5) . . ?
O25 Cs3 O20 127.1(4) 3_465 . ?
O24 Cs3 O20 113.9(4) 3_465 . ?
O41 Cs3 O34 117.8(6) . . ?
O43 Cs3 O34 132.6(7) . . ?
O8 Cs3 O34 72.4(4) 3_465 . ?
O28 Cs3 O34 52.7(4) . . ?
O42 Cs3 O34 143.7(5) . . ?
O25 Cs3 O34 151.6(4) 3_465 . ?
O24 Cs3 O34 127.0(4) 3_465 . ?
O20 Cs3 O34 81.0(4) . . ?
O41 Cs3 O18 81.5(6) . . ?
O43 Cs3 O18 58.0(7) . . ?
O8 Cs3 O18 169.1(4) 3_465 . ?
O28 Cs3 O18 44.4(4) . . ?
O42 Cs3 O18 49.5(5) . . ?
O25 Cs3 O18 102.1(4) 3_465 . ?
O24 Cs3 O18 129.0(4) 3_465 . ?
O20 Cs3 O18 42.4(4) . . ?
O34 Cs3 O18 97.1(4) . . ?
O41 Cs3 P1 79.9(6) . . ?
O43 Cs3 P1 82.8(6) . . ?
O8 Cs3 P1 146.6(4) 3_465 . ?
O28 Cs3 P1 27.0(3) . . ?
O42 Cs3 P1 67.9(4) . . ?
O25 Cs3 P1 126.6(3) 3_465 . ?
O24 Cs3 P1 136.7(3) 3_465 . ?
O20 Cs3 P1 25.5(3) . . ?
O34 Cs3 P1 76.0(3) . . ?
O18 Cs3 P1 25.1(3) . . ?
O41 Cs3 O32 153.3(6) . . ?
O43 Cs3 O32 80.7(7) . . ?
O8 Cs3 O32 95.0(4) 3_465 . ?
O28 Cs3 O32 50.4(4) . . ?
O42 Cs3 O32 117.5(5) . . ?
O25 Cs3 O32 112.3(4) 3_465 . ?
O24 Cs3 O32 149.4(4) 3_465 . ?
O20 Cs3 O32 96.6(4) . . ?
O34 Cs3 O32 52.8(4) . . ?
O18 Cs3 O32 75.9(4) . . ?
P1 Cs3 O32 73.6(3) . . ?
O51 Na1 O1 167.5(9) . 4_545 ?
O51 Na1 O22 95.6(10) . . ?
O1 Na1 O22 86.1(6) 4_545 . ?
O51 Na1 O50 91.8(8) . 3_465 ?
O1 Na1 O50 100.4(6) 4_545 3_465 ?
O22 Na1 O50 94.8(7) . 3_465 ?
O51 Na1 O38 85.6(8) . . ?
O1 Na1 O38 81.9(6) 4_545 . ?
O22 Na1 O38 95.3(7) . . ?
O50 Na1 O38 169.8(7) 3_465 . ?
O51 Na1 Na3 53.5(8) . 1_556 ?
O1 Na1 Na3 115.7(6) 4_545 1_556 ?
O22 Na1 Na3 73.7(6) . 1_556 ?
O50 Na1 Na3 140.6(6) 3_465 1_556 ?
O38 Na1 Na3 42.3(6) . 1_556 ?
O51 Na1 Cs2 62.0(8) . 3_465 ?
O1 Na1 Cs2 122.4(5) 4_545 3_465 ?
O22 Na1 Cs2 142.7(6) . 3_465 ?
O50 Na1 Cs2 59.4(4) 3_465 3_465 ?
O38 Na1 Cs2 110.9(5) . 3_465 ?
Na3 Na1 Cs2 108.2(3) 1_556 3_465 ?
O38 Na2 O2 156.5(8) . 4_545 ?
O38 Na2 O14 81.5(7) . . ?
O2 Na2 O14 82.7(7) 4_545 . ?
O38 Na2 O3 109.2(8) . 4_545 ?
O2 Na2 O3 82.9(6) 4_545 4_545 ?
O14 Na2 O3 162.8(7) . 4_545 ?
O38 Na2 O1 81.3(7) . 4_545 ?
O2 Na2 O1 81.9(6) 4_545 4_545 ?
O14 Na2 O1 91.3(6) . 4_545 ?
O3 Na2 O1 77.5(6) 4_545 4_545 ?
O38 Na2 O15 78.1(7) . 1_556 ?
O2 Na2 O15 125.3(7) 4_545 1_556 ?
O14 Na2 O15 127.4(6) . 1_556 ?
O3 Na2 O15 69.1(5) 4_545 1_556 ?
O1 Na2 O15 131.8(7) 4_545 1_556 ?
O38 Na2 O16 100.8(7) . 1_556 ?
O2 Na2 O16 93.7(6) 4_545 1_556 ?
O14 Na2 O16 81.4(6) . 1_556 ?
O3 Na2 O16 108.8(6) 4_545 1_556 ?
O1 Na2 O16 171.9(7) 4_545 1_556 ?
O15 Na2 O16 56.2(5) 1_556 1_556 ?
O38 Na2 Mo1 94.1(6) . 1_556 ?
O2 Na2 Mo1 107.3(5) 4_545 1_556 ?
O14 Na2 Mo1 108.5(5) . 1_556 ?
O3 Na2 Mo1 84.6(4) 4_545 1_556 ?
O1 Na2 Mo1 158.9(5) 4_545 1_556 ?
O15 Na2 Mo1 28.0(4) 1_556 1_556 ?
O16 Na2 Mo1 29.2(3) 1_556 1_556 ?
O1 S1 C2 107.5(9) . . ?
O1 S1 C1 105.0(10) . . ?
C2 S1 C1 100.9(11) . . ?
O1 S1 Ru1 117.4(6) . . ?
C2 S1 Ru1 111.1(7) . . ?
C1 S1 Ru1 113.5(8) . . ?
O2 S2 C4 107.7(12) . . ?
O2 S2 C3 107.5(12) . . ?
C4 S2 C3 99.8(14) . . ?
O2 S2 Ru1 120.2(7) . . ?
C4 S2 Ru1 110.9(10) . . ?
C3 S2 Ru1 108.7(9) . . ?
O2 S2 Cs2 34.1(7) . 4_554 ?
C4 S2 Cs2 99.8(9) . 4_554 ?
C3 S2 Cs2 76.6(9) . 4_554 ?
Ru1 S2 Cs2 146.9(2) . 4_554 ?
O3 S3 C5 109.3(11) . . ?
O3 S3 C6 111.3(11) . . ?
C5 S3 C6 99.9(11) . . ?
O3 S3 Ru1 113.1(7) . . ?
C5 S3 Ru1 111.3(8) . . ?
C6 S3 Ru1 111.2(8) . . ?
O18 P1 O20 108.6(9) . . ?
O18 P1 O28 107.3(9) . . ?
O20 P1 O28 109.5(9) . . ?
O18 P1 O19 112.2(9) . . ?
O20 P1 O19 110.4(9) . . ?
O28 P1 O19 108.8(8) . . ?
O18 P1 Cs3 76.4(7) . . ?
O20 P1 Cs3 71.5(7) . . ?
O28 P1 Cs3 61.2(6) . . ?
O19 P1 Cs3 169.1(6) . . ?
S1 O1 Na1 137.0(9) . 4_554 ?
S1 O1 Na2 125.2(9) . 4_554 ?
Na1 O1 Na2 95.1(6) 4_554 4_554 ?
S2 O2 Na2 124.4(10) . 4_554 ?
S2 O2 Cs2 129.9(9) . 4_554 ?
Na2 O2 Cs2 104.7(6) 4_554 4_554 ?
S3 O3 Na2 133.5(9) . 4_554 ?
V1 O4 Ru1 149.5(9) . . ?
V2 O5 Ru1 122.2(7) . . ?
V2 O5 Cs1 89.2(5) . 2_675 ?
Ru1 O5 Cs1 148.6(5) . 2_675 ?
V3 O6 Ru1 160.5(9) . . ?
V1 O7 Cs1 109.8(6) . . ?
V2 O8 Cs3 125.5(7) . 3_565 ?
V2 O8 Cs1 118.1(7) . 2_675 ?
Cs3 O8 Cs1 108.0(4) 3_565 2_675 ?
V3 O9 Cs1 145.9(8) . 1_556 ?
V1 O10 Mo1 110.7(7) . . ?
V1 O10 Cs1 100.7(6) . . ?
Mo1 O10 Cs1 114.3(6) . . ?
V2 O11 V1 126.8(8) . . ?
V2 O11 Mo2 121.2(7) . . ?
V1 O11 Mo2 100.4(6) . . ?
V2 O12 V3 128.2(7) . . ?
V2 O12 Mo3 122.0(7) . . ?
V3 O12 Mo3 100.8(6) . . ?
V3 O13 Mo4 110.8(7) . . ?
V3 O13 Na3 114.2(8) . 1_556 ?
Mo4 O13 Na3 116.4(8) . 1_556 ?
Mo4 O14 Na2 141.7(9) . . ?
Mo4 O14 Cs2 107.0(7) . . ?
Na2 O14 Cs2 97.5(6) . . ?
Mo1 O15 Na2 102.8(8) . 1_554 ?
Mo1 O16 Na2 94.3(7) . 1_554 ?
Mo1 O16 Cs1 96.7(6) . . ?
Na2 O16 Cs1 104.4(5) 1_554 . ?
Mo2 O17 V1 110.9(7) . . ?
Mo2 O17 Mo1 141.3(8) . . ?
V1 O17 Mo1 96.1(6) . . ?
P1 O18 Mo1 133.8(9) . . ?
P1 O18 Cs3 78.5(7) . . ?
Mo1 O18 Cs3 115.9(6) . . ?
P1 O19 Mo3 127.3(8) . . ?
P1 O19 Mo2 125.4(8) . . ?
Mo3 O19 Mo2 93.0(5) . . ?
P1 O20 Mo4 133.5(9) . . ?
P1 O20 Cs3 83.0(7) . . ?
Mo4 O20 Cs3 107.3(6) . . ?
Mo3 O21 V3 110.8(7) . . ?
Mo3 O21 Mo4 140.9(7) . . ?
V3 O21 Mo4 95.5(6) . . ?
Mo3 O21 Cs2 86.3(5) . . ?
V3 O21 Cs2 149.8(6) . . ?
Mo4 O21 Cs2 84.5(4) . . ?
Mo4 O22 Na1 134.0(10) . . ?
Mo4 O22 Cs3 103.4(7) . . ?
Na1 O22 Cs3 122.2(6) . . ?
Mo3 O24 Mo2 118.7(7) . . ?
Mo3 O24 Cs3 140.5(7) . 3_565 ?
Mo2 O24 Cs3 99.9(6) . 3_565 ?
Mo2 O25 Cs3 108.7(6) . 3_565 ?
Mo5 O26 Mo1 161.6(9) . . ?
Mo2 O27 Mo5 142.6(8) . . ?
P1 O28 Mo5 128.2(9) . . ?
P1 O28 Mo6 127.4(9) . . ?
Mo5 O28 Mo6 93.7(6) . . ?
P1 O28 Cs3 91.8(7) . . ?
Mo5 O28 Cs3 109.9(6) . . ?
Mo6 O28 Cs3 102.9(5) . . ?
Mo3 O29 Mo6 142.9(8) . . ?
Mo3 O29 Cs2 99.1(6) . . ?
Mo6 O29 Cs2 83.2(4) . . ?
Mo6 O30 Mo4 162.2(9) . . ?
Mo6 O30 Cs2 92.5(6) . . ?
Mo4 O30 Cs2 99.3(6) . . ?
Mo5 O32 Na3 113.0(9) . 4_545 ?
Mo5 O32 Cs3 106.0(7) . . ?
Na3 O32 Cs3 123.7(8) 4_545 . ?
Mo6 O33 Mo5 116.2(8) . . ?
Mo6 O34 Cs1 159.3(9) . 4_545 ?
Mo6 O34 Cs3 105.9(7) . . ?
Cs1 O34 Cs3 92.7(5) 4_545 . ?
Mo6 O35 Cs2 106.7(7) . . ?
Na2 O38 Na1 96.8(8) . . ?
Na2 O38 Na3 123.9(10) . 1_556 ?
Na1 O38 Na3 100.8(9) . 1_556 ?
S1 C1 H1A 109.5 . . ?
S1 C1 H1B 109.5 . . ?
H1A C1 H1B 109.5 . . ?
S1 C1 H1C 109.5 . . ?
H1A C1 H1C 109.5 . . ?
H1B C1 H1C 109.5 . . ?
S1 C2 H2A 109.5 . . ?
S1 C2 H2B 109.5 . . ?
H2A C2 H2B 109.5 . . ?
S1 C2 H2C 109.5 . . ?
H2A C2 H2C 109.5 . . ?
H2B C2 H2C 109.5 . . ?
S2 C3 H3A 109.5 . . ?
S2 C3 H3B 109.5 . . ?
H3A C3 H3B 109.5 . . ?
S2 C3 H3C 109.5 . . ?
H3A C3 H3C 109.5 . . ?
H3B C3 H3C 109.5 . . ?
S2 C4 H4A 109.5 . . ?
S2 C4 H4B 109.5 . . ?
H4A C4 H4B 109.5 . . ?
S2 C4 H4C 109.5 . . ?
H4A C4 H4C 109.5 . . ?
H4B C4 H4C 109.5 . . ?
S3 C5 H5A 109.5 . . ?
S3 C5 H5B 109.5 . . ?
H5A C5 H5B 109.5 . . ?
S3 C5 H5C 109.5 . . ?
H5A C5 H5C 109.5 . . ?
H5B C5 H5C 109.5 . . ?
S3 C6 H6A 109.5 . . ?
S3 C6 H6B 109.5 . . ?
H6A C6 H6B 109.5 . . ?
S3 C6 H6C 109.5 . . ?
H6A C6 H6C 109.5 . . ?
H6B C6 H6C 109.5 . . ?
Mo3 O50 Na1 167.1(9) . 3_565 ?
Mo3 O50 Cs2 88.3(6) . . ?
Na1 O50 Cs2 85.7(5) 3_565 . ?
O13 Na3 O38 96.2(8) 1_554 1_554 ?
O13 Na3 O32 109.1(9) 1_554 4_554 ?
O38 Na3 O32 150.9(9) 1_554 4_554 ?
O13 Na3 Na1 75.8(6) 1_554 1_554 ?
O38 Na3 Na1 36.8(5) 1_554 1_554 ?
O32 Na3 Na1 136.2(9) 4_554 1_554 ?

loop_
_geom_bond_atom_site_label_1
_geom_bond_atom_site_label_2
_geom_bond_distance
_geom_bond_site_symmetry_2
_geom_bond_publ_flag
Ru1 O6 2.044(14) . ?
Ru1 O4 2.064(14) . ?
Ru1 O5 2.083(13) . ?
Ru1 S2 2.243(5) . ?
Ru1 S3 2.261(5) . ?
Ru1 S1 2.263(5) . ?
Mo1 O15 1.711(16) . ?
Mo1 O16 1.741(17) . ?
Mo1 O10 1.912(14) . ?
Mo1 O26 1.929(15) . ?
Mo1 O17 2.194(15) . ?
Mo1 O18 2.255(16) . ?
Mo1 V1 3.129(4) . ?
Mo1 Na2 3.558(10) 1_554 ?
Mo2 O27 1.701(14) . ?
Mo2 O25 1.721(14) . ?
Mo2 O17 1.894(14) . ?
Mo2 O24 1.945(15) . ?
Mo2 O11 2.200(14) . ?
Mo2 O19 2.298(14) . ?
Mo2 Cs3 4.044(5) 3_565 ?
Mo3 O50 1.696(14) . ?
Mo3 O29 1.738(14) . ?
Mo3 O21 1.904(14) . ?
Mo3 O24 1.925(15) . ?
Mo3 O12 2.172(13) . ?
Mo3 O19 2.293(14) . ?
Mo4 O22 1.695(17) . ?
Mo4 O14 1.717(16) . ?
Mo4 O13 1.919(14) . ?
Mo4 O30 1.933(16) . ?
Mo4 O20 2.230(15) . ?
Mo4 O21 2.240(14) . ?
Mo4 V3 3.142(4) . ?
Mo4 Cs3 4.492(7) . ?
Mo5 O31 1.697(17) . ?
Mo5 O32 1.739(16) . ?
Mo5 O26 1.892(15) . ?
Mo5 O33 1.948(15) . ?
Mo5 O28 2.253(15) . ?
Mo5 O27 2.414(14) . ?
Mo5 Cs3 4.339(6) . ?
Mo6 O34 1.716(17) . ?
Mo6 O35 1.738(18) . ?
Mo6 O30 1.880(16) . ?
Mo6 O33 1.943(15) . ?
Mo6 O28 2.275(15) . ?
Mo6 O29 2.407(15) . ?
Mo6 Cs3 4.168(6) . ?
V1 O7 1.620(14) . ?
V1 O4 1.682(14) . ?
V1 O10 1.891(14) . ?
V1 O11 1.984(14) . ?
V1 O17 2.011(14) . ?
V2 O8 1.636(14) . ?
V2 O5 1.698(12) . ?
V2 O11 1.812(13) . ?
V2 O12 1.825(14) . ?
V2 Cs1 4.081(3) 2_675 ?
V2 Cs3 4.090(6) 3_565 ?
V3 O9 1.607(14) . ?
V3 O6 1.678(14) . ?
V3 O13 1.899(15) . ?
V3 O12 1.992(14) . ?
V3 O21 1.997(15) . ?
Cs1 O8 3.045(14) 2_674 ?
Cs1 O9 3.145(14) 1_554 ?
Cs1 O7 3.162(14) . ?
Cs1 O10 3.205(14) . ?
Cs1 O34 3.308(16) 4_554 ?
Cs1 O5 3.736(13) 2_674 ?
Cs1 O16 3.797(17) . ?
Cs1 Cs3 4.824(6) 4_554 ?
Cs2 O35 3.037(17) . ?
Cs2 O2 3.044(17) 4_545 ?
Cs2 O14 3.280(18) . ?
Cs2 O30 3.344(17) . ?
Cs2 O29 3.379(15) . ?
Cs2 O21 3.684(15) . ?
Cs2 O50 3.712(16) . ?
Cs2 S2 4.172(6) 4_545 ?
Cs2 Na1 4.300(10) 3_565 ?
Cs3 O41 2.21(3) . ?
Cs3 O43 2.10(3) . ?
Cs3 O8 2.918(15) 3_465 ?
Cs3 O28 3.021(17) . ?
Cs3 O42 3.05(2) . ?
Cs3 O25 3.149(16) 3_465 ?
Cs3 O24 3.226(15) 3_465 ?
Cs3 O20 3.293(17) . ?
Cs3 O34 3.357(19) . ?
Cs3 O18 3.417(17) . ?
Cs3 P1 3.446(7) . ?
Cs3 O32 3.52(2) . ?
Na1 O51 2.35(2) . ?
Na1 O1 2.367(18) 4_545 ?
Na1 O22 2.392(19) . ?
Na1 O50 2.465(17) 3_465 ?
Na1 O38 2.49(2) . ?
Na1 Na3 4.08(2) 1_556 ?
Na2 O38 2.35(2) . ?
Na2 O2 2.42(2) 4_545 ?
Na2 O14 2.448(19) . ?
Na2 O3 2.414(18) 4_545 ?
Na2 O1 2.533(18) 4_545 ?
Na2 O15 2.762(19) 1_556 ?
Na2 O16 2.97(2) 1_556 ?
S1 O1 1.483(15) . ?
S1 C2 1.80(2) . ?
S1 C1 1.80(2) . ?
S2 O2 1.506(16) . ?
S2 C4 1.71(2) . ?
S2 C3 1.75(2) . ?
S3 O3 1.433(14) . ?
S3 C5 1.77(2) . ?
S3 C6 1.78(2) . ?
P1 O18 1.493(16) . ?
P1 O20 1.496(15) . ?
P1 O28 1.563(15) . ?
P1 O19 1.576(15) . ?
O13 Na3 2.70(3) 1_556 ?
O32 Na3 2.96(3) 4_545 ?
O38 Na3 2.80(3) 1_556 ?
C1 H1A 0.9600 . ?
C1 H1B 0.9600 . ?
C1 H1C 0.9600 . ?
C2 H2A 0.9600 . ?
C2 H2B 0.9600 . ?
C2 H2C 0.9600 . ?
C3 H3A 0.9600 . ?
C3 H3B 0.9600 . ?
C3 H3C 0.9600 . ?
C4 H4A 0.9600 . ?
C4 H4B 0.9600 . ?
C4 H4C 0.9600 . ?
C5 H5A 0.9600 . ?
C5 H5B 0.9600 . ?
C5 H5C 0.9600 . ?
C6 H6A 0.9600 . ?
C6 H6B 0.9600 . ?
C6 H6C 0.9600 . ?
